data_4021623
loop_
_publ_author_name
'Monika Mazik'
'H\"useyin Cavga'

_publ_section_title
;
 Carboxylate-Based Receptors for the Recognition of
 Carbohydrates in Organic and Aqueous Media
;
_journal_name_full 'Journal of Organic Chemistry'
_journal_page_first 2957
_journal_page_last 2963
_journal_paper_doi 10.1021/jo052479p
_journal_volume 71
_journal_year 2006
_chemical_formula_sum 'C32 H43 N5 O4'
_chemical_formula_weight 561.71
_chemical_name_systematic
;
 ?
;
_space_group_IT_number 14
_symmetry_cell_setting monoclinic
_symmetry_space_group_name_Hall '-P 2ybc'
_symmetry_space_group_name_H-M 'P 1 21/c 1'
_atom_sites_solution_hydrogens geom
_atom_sites_solution_primary direct
_atom_sites_solution_secondary difmap
_audit_creation_method SHELXL-97
_cell_angle_alpha 90.00
_cell_angle_beta 95.713(5)
_cell_angle_gamma 90.00
_cell_formula_units_Z 4
_cell_length_a 11.6786(14)
_cell_length_b 24.579(3)
_cell_length_c 10.7047(12)
_cell_measurement_reflns_used 5454
_cell_measurement_temperature 133(2)
_cell_measurement_theta_max 28.9
_cell_measurement_theta_min 2.4
_cell_volume 3057.5(6)
_computing_cell_refinement 'Bruker SAINT'
_computing_data_collection 'Bruker SMART'
_computing_data_reduction 'Bruker SAINT'
_computing_molecular_graphics 'Siemens XP'
_computing_publication_material SHELXL-97
_computing_structure_refinement 'SHELXL-97 (Sheldrick, 1997)'
_computing_structure_solution 'SHELXS-97 (Sheldrick, 1990)'
_diffrn_ambient_temperature 133(2)
_diffrn_detector_area_resol_mean 8.192
_diffrn_measured_fraction_theta_full 0.998
_diffrn_measured_fraction_theta_max 0.998
_diffrn_measurement_device_type 'Bruker SMART 1000 CCD'
_diffrn_measurement_method \w-scan
_diffrn_radiation_monochromator graphite
_diffrn_radiation_source 'fine-focus sealed tube'
_diffrn_radiation_type MoK\a
_diffrn_radiation_wavelength 0.71073
_diffrn_reflns_av_R_equivalents 0.0732
_diffrn_reflns_av_sigmaI/netI 0.0763
_diffrn_reflns_limit_h_max 15
_diffrn_reflns_limit_h_min -15
_diffrn_reflns_limit_k_max 32
_diffrn_reflns_limit_k_min -32
_diffrn_reflns_limit_l_max 14
_diffrn_reflns_limit_l_min -14
_diffrn_reflns_number 30954
_diffrn_reflns_theta_full 28.25
_diffrn_reflns_theta_max 28.27
_diffrn_reflns_theta_min 1.66
_exptl_absorpt_coefficient_mu 0.081
_exptl_absorpt_correction_type none
_exptl_crystal_colour colourless
_exptl_crystal_density_diffrn 1.220
_exptl_crystal_density_method 'not measured'
_exptl_crystal_description prism
_exptl_crystal_F_000 1208
_exptl_crystal_size_max 0.35
_exptl_crystal_size_mid 0.15
_exptl_crystal_size_min 0.15
_refine_diff_density_max 0.278
_refine_diff_density_min -0.291
_refine_diff_density_rms 0.050
_refine_ls_extinction_method none
_refine_ls_goodness_of_fit_ref 0.938
_refine_ls_hydrogen_treatment 'NH free, rigid methyls, others riding'
_refine_ls_matrix_type full
_refine_ls_number_parameters 385
_refine_ls_number_reflns 7583
_refine_ls_number_restraints 0
_refine_ls_restrained_S_all 0.938
_refine_ls_R_factor_all 0.0998
_refine_ls_R_factor_gt 0.0525
_refine_ls_shift/su_max 0.331
_refine_ls_shift/su_mean 0.004
_refine_ls_structure_factor_coef Fsqd
_refine_ls_weighting_details 'calc w=1/[\s^2^(Fo^2^)+(0.0720P)^2^] where P=(Fo^2^+2Fc^2^)/3'
_refine_ls_weighting_scheme calc
_refine_ls_wR_factor_gt 0.1222
_refine_ls_wR_factor_ref 0.1385
_reflns_number_gt 4510
_reflns_number_total 7583
_reflns_threshold_expression >2sigma(I)
_cod_data_source_file jo052479psi20051201_081624.cif
_cod_original_sg_symbol_H-M 'P 21/c'
_cod_database_code 4021623

loop_
_symmetry_equiv_pos_as_xyz
'x, y, z'
'-x, y+1/2, -z+1/2'
'-x, -y, -z'
'x, -y-1/2, z-1/2'

loop_
_atom_site_label
_atom_site_type_symbol
_atom_site_fract_x
_atom_site_fract_y
_atom_site_fract_z
_atom_site_U_iso_or_equiv
_atom_site_adp_type
_atom_site_occupancy
_atom_site_symmetry_multiplicity
_atom_site_calc_flag
_atom_site_refinement_flags
C1 C 0.46896(14) 0.53636(7) 0.32094(15) 0.0205(4) Uani 1 1 d .
C2 C 0.48411(15) 0.48740(7) 0.25719(16) 0.0222(4) Uani 1 1 d .
C3 C 0.56509(15) 0.48486(7) 0.16824(16) 0.0224(4) Uani 1 1 d .
C4 C 0.63276(15) 0.53015(7) 0.14645(15) 0.0213(4) Uani 1 1 d .
C5 C 0.61554(14) 0.57938(7) 0.20866(15) 0.0196(4) Uani 1 1 d .
C6 C 0.53311(15) 0.58297(7) 0.29464(15) 0.0195(4) Uani 1 1 d .
C7 C 0.51285(16) 0.63598(7) 0.36112(18) 0.0283(4) Uani 1 1 d .
H7A H 0.5609 0.6371 0.4415 0.042 Uiso 1 1 calc R
H7B H 0.4316 0.6386 0.3761 0.042 Uiso 1 1 calc R
H7C H 0.5329 0.6666 0.3087 0.042 Uiso 1 1 calc R
C8 C 0.41482(17) 0.43666(8) 0.28152(19) 0.0333(5) Uani 1 1 d .
H8A H 0.3594 0.4294 0.2086 0.050 Uiso 1 1 calc R
H8B H 0.3736 0.4424 0.3558 0.050 Uiso 1 1 calc R
H8C H 0.4669 0.4055 0.2958 0.050 Uiso 1 1 calc R
C9 C 0.72643(17) 0.52618(8) 0.05888(17) 0.0319(5) Uani 1 1 d .
H9A H 0.7271 0.4894 0.0235 0.048 Uiso 1 1 calc R
H9B H 0.8011 0.5339 0.1056 0.048 Uiso 1 1 calc R
H9C H 0.7117 0.5527 -0.0092 0.048 Uiso 1 1 calc R
C10 C 0.68546(15) 0.62890(7) 0.17855(16) 0.0238(4) Uani 1 1 d .
H10A H 0.6805 0.6569 0.2442 0.029 Uiso 1 1 calc R
H10B H 0.7673 0.6185 0.1774 0.029 Uiso 1 1 calc R
C11 C 0.38594(15) 0.54061(8) 0.42064(16) 0.0253(4) Uani 1 1 d .
H11A H 0.3654 0.5035 0.4466 0.030 Uiso 1 1 calc R
H11B H 0.4249 0.5592 0.4951 0.030 Uiso 1 1 calc R
C12 C 0.57958(17) 0.43194(7) 0.09794(18) 0.0293(4) Uani 1 1 d .
H12A H 0.5049 0.4127 0.0850 0.035 Uiso 1 1 calc R
H12B H 0.6056 0.4398 0.0146 0.035 Uiso 1 1 calc R
C13 C 0.68596(15) 0.34493(7) 0.13682(16) 0.0217(4) Uani 1 1 d .
C14 C 0.77735(16) 0.31655(8) 0.20302(17) 0.0271(4) Uani 1 1 d .
H14 H 0.8270 0.3342 0.2662 0.033 Uiso 1 1 calc R
C15 C 0.79312(17) 0.26312(8) 0.17455(18) 0.0305(5) Uani 1 1 d .
H15 H 0.8527 0.2427 0.2196 0.037 Uiso 1 1 calc R
C16 C 0.72145(16) 0.23899(7) 0.07927(18) 0.0292(4) Uani 1 1 d .
H16 H 0.7316 0.2019 0.0582 0.035 Uiso 1 1 calc R
C17 C 0.63562(15) 0.26931(7) 0.01574(17) 0.0245(4) Uani 1 1 d .
C18 C 0.55739(17) 0.24517(8) -0.0901(2) 0.0356(5) Uani 1 1 d .
H18A H 0.5632 0.2664 -0.1667 0.053 Uiso 1 1 calc R
H18B H 0.4778 0.2459 -0.0685 0.053 Uiso 1 1 calc R
H18C H 0.5802 0.2075 -0.1040 0.053 Uiso 1 1 calc R
C19 C 0.70591(15) 0.68546(7) -0.00932(16) 0.0200(4) Uani 1 1 d .
C20 C 0.66387(16) 0.70143(7) -0.13234(16) 0.0251(4) Uani 1 1 d .
H20 H 0.5899 0.6903 -0.1682 0.030 Uiso 1 1 calc R
C21 C 0.73220(16) 0.73316(7) -0.19803(17) 0.0280(4) Uani 1 1 d .
H21 H 0.7069 0.7437 -0.2816 0.034 Uiso 1 1 calc R
C22 C 0.83956(16) 0.75019(7) -0.14255(17) 0.0262(4) Uani 1 1 d .
H22 H 0.8881 0.7722 -0.1876 0.031 Uiso 1 1 calc R
C23 C 0.87356(15) 0.73425(7) -0.02056(16) 0.0221(4) Uani 1 1 d .
C24 C 0.98405(16) 0.75363(8) 0.04964(18) 0.0310(4) Uani 1 1 d .
H24A H 0.9667 0.7795 0.1148 0.047 Uiso 1 1 calc R
H24B H 1.0314 0.7715 -0.0089 0.047 Uiso 1 1 calc R
H24C H 1.0260 0.7225 0.0887 0.047 Uiso 1 1 calc R
C25 C 0.21569(15) 0.54937(7) 0.26531(16) 0.0238(4) Uani 1 1 d .
H25A H 0.1676 0.5185 0.2881 0.029 Uiso 1 1 calc R
H25B H 0.2705 0.5355 0.2080 0.029 Uiso 1 1 calc R
C26 C 0.21330(16) 0.58333(7) 0.48176(17) 0.0245(4) Uani 1 1 d .
H26A H 0.1447 0.6041 0.4470 0.029 Uiso 1 1 calc R
H26B H 0.2602 0.6081 0.5390 0.029 Uiso 1 1 calc R
C27 C 0.13946(16) 0.59173(7) 0.19740(17) 0.0246(4) Uani 1 1 d .
C28 C 0.17185(15) 0.53726(7) 0.56057(17) 0.0240(4) Uani 1 1 d .
C29 C 0.02112(16) 0.60869(8) 0.00790(18) 0.0308(5) Uani 1 1 d .
H29A H 0.0634 0.6409 -0.0187 0.037 Uiso 1 1 calc R
H29B H -0.0413 0.6213 0.0570 0.037 Uiso 1 1 calc R
C30 C 0.12441(18) 0.44383(8) 0.57360(19) 0.0359(5) Uani 1 1 d .
H30A H 0.0467 0.4506 0.5997 0.043 Uiso 1 1 calc R
H30B H 0.1786 0.4388 0.6499 0.043 Uiso 1 1 calc R
C31 C -0.02830(18) 0.57714(9) -0.10485(18) 0.0386(5) Uani 1 1 d .
H31A H 0.0336 0.5669 -0.1558 0.058 Uiso 1 1 calc R
H31B H -0.0848 0.5997 -0.1551 0.058 Uiso 1 1 calc R
H31C H -0.0659 0.5442 -0.0774 0.058 Uiso 1 1 calc R
C32 C 0.1233(2) 0.39433(9) 0.4924(3) 0.0572(7) Uani 1 1 d .
H32A H 0.0691 0.3998 0.4174 0.086 Uiso 1 1 calc R
H32B H 0.0993 0.3628 0.5393 0.086 Uiso 1 1 calc R
H32C H 0.2006 0.3880 0.4673 0.086 Uiso 1 1 calc R
N1 N 0.64193(14) 0.65089(6) 0.05711(14) 0.0247(4) Uani 1 1 d .
H01 H 0.5711(18) 0.6508(8) 0.0362(18) 0.030(6) Uiso 1 1 d .
N2 N 0.27997(12) 0.57033(6) 0.37831(13) 0.0221(3) Uani 1 1 d .
N3 N 0.66394(14) 0.39769(6) 0.17009(15) 0.0292(4) Uani 1 1 d .
H03 H 0.7184(16) 0.4155(8) 0.2145(18) 0.026(5) Uiso 1 1 d .
N4 N 0.61635(12) 0.32224(6) 0.04404(14) 0.0230(3) Uani 1 1 d .
N5 N 0.80851(12) 0.70134(6) 0.04530(13) 0.0207(3) Uani 1 1 d .
O1 O 0.11487(13) 0.63544(5) 0.23755(13) 0.0409(4) Uani 1 1 d .
O2 O 0.14889(12) 0.54328(6) 0.66692(12) 0.0366(4) Uani 1 1 d .
O3 O 0.09899(11) 0.57271(5) 0.08403(11) 0.0282(3) Uani 1 1 d .
O4 O 0.16067(11) 0.48954(5) 0.49999(12) 0.0295(3) Uani 1 1 d .

loop_
_atom_site_aniso_label
_atom_site_aniso_U_11
_atom_site_aniso_U_22
_atom_site_aniso_U_33
_atom_site_aniso_U_23
_atom_site_aniso_U_13
_atom_site_aniso_U_12
C1 0.0179(9) 0.0228(9) 0.0199(9) 0.0036(7) -0.0023(7) 0.0020(7)
C2 0.0213(9) 0.0192(9) 0.0248(9) 0.0068(7) -0.0050(7) -0.0001(7)
C3 0.0243(9) 0.0186(9) 0.0224(9) -0.0004(7) -0.0062(7) 0.0060(7)
C4 0.0217(9) 0.0246(9) 0.0165(9) 0.0021(7) -0.0033(7) 0.0062(7)
C5 0.0189(9) 0.0214(9) 0.0177(8) 0.0042(7) -0.0030(7) 0.0020(7)
C6 0.0206(9) 0.0194(9) 0.0176(8) 0.0009(7) -0.0024(7) 0.0030(7)
C7 0.0322(11) 0.0220(10) 0.0315(11) -0.0047(8) 0.0078(9) -0.0002(8)
C8 0.0333(11) 0.0247(10) 0.0408(12) 0.0038(9) -0.0022(9) -0.0061(9)
C9 0.0350(11) 0.0356(11) 0.0256(10) -0.0018(9) 0.0059(9) 0.0056(9)
C10 0.0243(10) 0.0245(10) 0.0220(9) 0.0029(7) -0.0010(8) -0.0018(8)
C11 0.0225(10) 0.0317(10) 0.0219(9) 0.0051(8) 0.0029(7) 0.0009(8)
C12 0.0326(11) 0.0217(10) 0.0314(10) -0.0034(8) -0.0075(8) 0.0078(8)
C13 0.0210(9) 0.0197(9) 0.0246(9) 0.0008(7) 0.0031(7) 0.0025(7)
C14 0.0252(10) 0.0260(10) 0.0290(10) -0.0009(8) -0.0032(8) 0.0008(8)
C15 0.0271(10) 0.0256(10) 0.0376(11) 0.0027(8) -0.0036(9) 0.0078(8)
C16 0.0304(11) 0.0173(9) 0.0399(11) -0.0031(8) 0.0031(9) 0.0053(8)
C17 0.0213(9) 0.0219(9) 0.0305(10) -0.0019(8) 0.0034(8) -0.0008(7)
C18 0.0349(12) 0.0271(11) 0.0429(12) -0.0090(9) -0.0059(10) 0.0033(9)
C19 0.0216(9) 0.0170(9) 0.0218(9) -0.0003(7) 0.0040(7) 0.0031(7)
C20 0.0253(10) 0.0232(9) 0.0254(10) 0.0025(8) -0.0044(8) -0.0020(8)
C21 0.0353(11) 0.0265(10) 0.0214(9) 0.0047(8) -0.0013(8) 0.0009(8)
C22 0.0308(10) 0.0231(10) 0.0258(10) 0.0028(8) 0.0087(8) -0.0031(8)
C23 0.0219(9) 0.0201(9) 0.0247(9) -0.0029(7) 0.0045(7) 0.0026(7)
C24 0.0264(10) 0.0328(11) 0.0339(11) -0.0007(9) 0.0030(9) -0.0034(8)
C25 0.0252(10) 0.0232(10) 0.0227(9) -0.0013(7) 0.0001(8) 0.0039(8)
C26 0.0263(10) 0.0229(9) 0.0248(9) -0.0034(7) 0.0049(8) -0.0034(8)
C27 0.0241(10) 0.0244(10) 0.0255(10) 0.0018(8) 0.0024(8) 0.0009(8)
C28 0.0170(9) 0.0298(10) 0.0245(10) -0.0007(8) -0.0007(7) -0.0020(8)
C29 0.0276(10) 0.0361(11) 0.0277(10) 0.0043(8) -0.0028(8) 0.0099(9)
C30 0.0341(11) 0.0325(11) 0.0391(12) 0.0165(9) -0.0074(9) -0.0099(9)
C31 0.0337(12) 0.0554(14) 0.0256(11) -0.0020(10) -0.0020(9) 0.0111(10)
C32 0.0700(18) 0.0248(12) 0.0760(18) 0.0106(12) 0.0036(15) -0.0088(12)
N1 0.0182(8) 0.0270(9) 0.0279(9) 0.0095(7) -0.0019(7) -0.0007(7)
N2 0.0196(8) 0.0275(8) 0.0191(7) -0.0005(6) 0.0018(6) -0.0006(6)
N3 0.0295(9) 0.0212(8) 0.0336(9) -0.0074(7) -0.0127(7) 0.0057(7)
N4 0.0219(8) 0.0207(8) 0.0260(8) -0.0007(6) 0.0002(6) 0.0003(6)
N5 0.0193(8) 0.0203(8) 0.0225(8) -0.0001(6) 0.0026(6) 0.0013(6)
O1 0.0557(10) 0.0247(8) 0.0390(8) -0.0073(6) -0.0122(7) 0.0130(7)
O2 0.0411(8) 0.0475(9) 0.0224(7) -0.0024(6) 0.0084(6) -0.0118(7)
O3 0.0291(7) 0.0293(7) 0.0247(7) -0.0022(6) -0.0045(6) 0.0091(6)
O4 0.0352(8) 0.0234(7) 0.0299(7) 0.0015(6) 0.0037(6) -0.0063(6)

loop_
_atom_type_symbol
_atom_type_description
_atom_type_scat_dispersion_real
_atom_type_scat_dispersion_imag
_atom_type_scat_source
C C 0.0033 0.0016 'International Tables Vol C Tables 4.2.6.8 and 6.1.1.4'
H H 0.0000 0.0000 'International Tables Vol C Tables 4.2.6.8 and 6.1.1.4'
N N 0.0061 0.0033 'International Tables Vol C Tables 4.2.6.8 and 6.1.1.4'
O O 0.0106 0.0060 'International Tables Vol C Tables 4.2.6.8 and 6.1.1.4'

loop_
_geom_angle_atom_site_label_1
_geom_angle_atom_site_label_2
_geom_angle_atom_site_label_3
_geom_angle
C2 C1 C6 120.23(15)
C2 C1 C11 121.48(15)
C6 C1 C11 118.28(15)
C1 C2 C3 119.50(15)
C1 C2 C8 121.61(16)
C3 C2 C8 118.89(16)
C4 C3 C2 120.41(16)
C4 C3 C12 120.39(16)
C2 C3 C12 119.20(16)
C3 C4 C5 119.77(16)
C3 C4 C9 120.51(16)
C5 C4 C9 119.70(16)
C6 C5 C4 120.42(16)
C6 C5 C10 120.59(15)
C4 C5 C10 118.97(15)
C5 C6 C1 119.55(15)
C5 C6 C7 120.88(15)
C1 C6 C7 119.56(15)
N1 C10 C5 109.93(14)
N2 C11 C1 113.29(14)
N3 C12 C3 109.54(14)
N4 C13 N3 117.95(15)
N4 C13 C14 122.73(16)
N3 C13 C14 119.29(16)
C15 C14 C13 118.52(17)
C14 C15 C16 119.40(17)
C17 C16 C15 119.29(17)
N4 C17 C16 122.53(16)
N4 C17 C18 116.32(16)
C16 C17 C18 121.15(16)
N5 C19 N1 117.60(15)
N5 C19 C20 122.58(16)
N1 C19 C20 119.79(16)
C21 C20 C19 118.24(17)
C20 C21 C22 119.98(17)
C23 C22 C21 118.54(17)
N5 C23 C22 122.49(16)
N5 C23 C24 115.26(15)
C22 C23 C24 122.22(16)
N2 C25 C27 112.81(14)
N2 C26 C28 118.96(15)
O1 C27 O3 124.01(17)
O1 C27 C25 126.50(17)
O3 C27 C25 109.47(15)
O2 C28 O4 123.01(17)
O2 C28 C26 123.11(17)
O4 C28 C26 113.86(15)
O3 C29 C31 107.73(16)
O4 C30 C32 107.40(17)
C19 N1 C10 122.21(15)
C26 N2 C25 116.18(14)
C26 N2 C11 111.93(14)
C25 N2 C11 115.46(14)
C13 N3 C12 122.76(15)
C13 N4 C17 117.49(15)
C19 N5 C23 118.10(15)
C27 O3 C29 115.99(14)
C28 O4 C30 115.60(14)

loop_
_geom_bond_atom_site_label_1
_geom_bond_atom_site_label_2
_geom_bond_distance
C1 C2 1.403(2)
C1 C6 1.412(2)
C1 C11 1.515(2)
C2 C3 1.409(3)
C2 C8 1.523(2)
C3 C4 1.398(2)
C3 C12 1.520(2)
C4 C5 1.405(2)
C4 C9 1.513(3)
C5 C6 1.399(2)
C5 C10 1.518(2)
C6 C7 1.515(2)
C10 N1 1.452(2)
C11 N2 1.469(2)
C12 N3 1.458(2)
C13 N4 1.341(2)
C13 N3 1.376(2)
C13 C14 1.406(2)
C14 C15 1.365(3)
C15 C16 1.387(3)
C16 C17 1.374(2)
C17 N4 1.359(2)
C17 C18 1.505(3)
C19 N5 1.338(2)
C19 N1 1.375(2)
C19 C20 1.414(2)
C20 C21 1.361(3)
C21 C22 1.397(3)
C22 C23 1.383(2)
C23 N5 1.355(2)
C23 C24 1.504(2)
C25 N2 1.453(2)
C25 C27 1.509(2)
C26 N2 1.451(2)
C26 C28 1.520(2)
C27 O1 1.203(2)
C27 O3 1.342(2)
C28 O2 1.204(2)
C28 O4 1.340(2)
C29 O3 1.458(2)
C29 C31 1.501(3)
C30 O4 1.459(2)
C30 C32 1.495(3)

loop_
_geom_hbond_atom_site_label_D
_geom_hbond_atom_site_label_H
_geom_hbond_atom_site_label_A
_geom_hbond_distance_DH
_geom_hbond_distance_HA
_geom_hbond_distance_DA
_geom_hbond_angle_DHA
_geom_hbond_site_symmetry_A
N1 H01 N4 0.84(2) 2.36(2) 3.171(2) 162.4(18) 3_665
N3 H03 O2 0.873(19) 2.16(2) 3.028(2) 176.9(18) 3_666

loop_
_geom_torsion_atom_site_label_1
_geom_torsion_atom_site_label_2
_geom_torsion_atom_site_label_3
_geom_torsion_atom_site_label_4
_geom_torsion
C6 C1 C2 C3 1.0(2)
C11 C1 C2 C3 -177.86(15)
C6 C1 C2 C8 -178.88(15)
C11 C1 C2 C8 2.3(2)
C1 C2 C3 C4 2.1(2)
C8 C2 C3 C4 -177.96(16)
C1 C2 C3 C12 -178.97(15)
C8 C2 C3 C12 0.9(2)
C2 C3 C4 C5 -3.5(2)
C12 C3 C4 C5 177.67(15)
C2 C3 C4 C9 175.00(16)
C12 C3 C4 C9 -3.9(2)
C3 C4 C5 C6 1.6(2)
C9 C4 C5 C6 -176.85(15)
C3 C4 C5 C10 -176.77(15)
C9 C4 C5 C10 4.8(2)
C4 C5 C6 C1 1.5(2)
C10 C5 C6 C1 179.88(15)
C4 C5 C6 C7 -179.29(16)
C10 C5 C6 C7 -0.9(2)
C2 C1 C6 C5 -2.8(2)
C11 C1 C6 C5 176.08(15)
C2 C1 C6 C7 177.96(16)
C11 C1 C6 C7 -3.1(2)
C6 C5 C10 N1 -103.54(18)
C4 C5 C10 N1 74.9(2)
C2 C1 C11 N2 -105.78(18)
C6 C1 C11 N2 75.3(2)
C4 C3 C12 N3 91.1(2)
C2 C3 C12 N3 -87.8(2)
N4 C13 C14 C15 -2.4(3)
N3 C13 C14 C15 175.59(18)
C13 C14 C15 C16 2.0(3)
C14 C15 C16 C17 -0.3(3)
C15 C16 C17 N4 -1.2(3)
C15 C16 C17 C18 178.70(18)
N5 C19 C20 C21 1.6(3)
N1 C19 C20 C21 -176.33(16)
C19 C20 C21 C22 -1.6(3)
C20 C21 C22 C23 -0.2(3)
C21 C22 C23 N5 2.3(3)
C21 C22 C23 C24 -175.89(17)
N2 C25 C27 O1 -12.7(3)
N2 C25 C27 O3 169.12(14)
N2 C26 C28 O2 156.22(17)
N2 C26 C28 O4 -25.2(2)
N5 C19 N1 C10 -4.2(2)
C20 C19 N1 C10 173.83(16)
C5 C10 N1 C19 -161.61(16)
C28 C26 N2 C25 76.6(2)
C28 C26 N2 C11 -59.0(2)
C27 C25 N2 C26 69.4(2)
C27 C25 N2 C11 -156.56(15)
C1 C11 N2 C26 -168.33(14)
C1 C11 N2 C25 55.7(2)
N4 C13 N3 C12 -8.9(3)
C14 C13 N3 C12 172.99(18)
C3 C12 N3 C13 172.81(17)
N3 C13 N4 C17 -177.07(16)
C14 C13 N4 C17 1.0(3)
C16 C17 N4 C13 0.9(3)
C18 C17 N4 C13 -179.06(16)
N1 C19 N5 C23 178.31(15)
C20 C19 N5 C23 0.4(2)
C22 C23 N5 C19 -2.3(2)
C24 C23 N5 C19 175.96(15)
O1 C27 O3 C29 0.3(3)
C25 C27 O3 C29 178.49(15)
C31 C29 O3 C27 -171.37(16)
O2 C28 O4 C30 -3.2(3)
C26 C28 O4 C30 178.20(15)
C32 C30 O4 C28 -176.99(17)

loop_
_cod_related_entry_id
_cod_related_entry_database
_cod_related_entry_code
1 ChemSpider 9895764
